data_4501608
loop_
_publ_author_name
'Hu, Jin-Song'
'Shang, Yong-Jia'
'Yao, Xiao-qiang'
'Qin, Ling'
'Li, Yi-Zhi'
'Guo, Zi-Jian'
'Zheng, He-Gen'
'Xue, Zi-Ling'

_publ_section_title
;
 Syntheses, Structures, and Photoluminescence of Five New
 Metal&#x2212;Organic Frameworks Based on Flexible Tetrapyridines and
 Aromatic Polycarboxylate Acids
;
_journal_issue 6
_journal_name_full 'Crystal Growth &amp; Design'
_journal_page_first 2676
_journal_paper_doi 10.1021/cg1001557
_journal_volume 10
_journal_year 2010
_chemical_formula_moiety 'C41 H36 Co2 N4 O16'
_chemical_formula_sum 'C41 H36 Co2 N4 O16'
_chemical_formula_weight 958.60
_chemical_name_systematic
; 
 ? 
;
_space_group_IT_number 13
_symmetry_cell_setting monoclinic
_symmetry_space_group_name_Hall '-P 2yc'
_symmetry_space_group_name_H-M 'P 1 2/c 1'
_atom_sites_solution_hydrogens geom
_atom_sites_solution_primary direct
_atom_sites_solution_secondary difmap
_audit_creation_method SHELXL-97
_cell_angle_alpha 90.00
_cell_angle_beta 93.978(2)
_cell_angle_gamma 90.00
_cell_formula_units_Z 2
_cell_length_a 10.3376(11)
_cell_length_b 9.4092(10)
_cell_length_c 24.353(3)
_cell_measurement_reflns_used 5319
_cell_measurement_temperature 273(2)
_cell_measurement_theta_max 27.73
_cell_measurement_theta_min 2.32
_cell_volume 2363.1(5)
_computing_cell_refinement 'SMART (Bruker, 2000)'
_computing_data_collection 'SMART (Bruker, 2000)'
_computing_data_reduction 'SAINT (Bruker, 2000)'
_computing_molecular_graphics SHELXTL
_computing_publication_material SHELXTL
_computing_structure_refinement 'SHELXL-97 (Sheldrick, 1997)'
_computing_structure_solution 'SHELXS-97 (Sheldrick, 1990)'
_diffrn_ambient_temperature 273(2)
_diffrn_measured_fraction_theta_full 0.998
_diffrn_measured_fraction_theta_max 0.998
_diffrn_measurement_device_type 'CCD area detector'
_diffrn_measurement_method 'phi and omega scans'
_diffrn_radiation_monochromator graphite
_diffrn_radiation_source 'fine-focus sealed tube'
_diffrn_radiation_type MoK\a
_diffrn_radiation_wavelength 0.71073
_diffrn_reflns_av_R_equivalents 0.0621
_diffrn_reflns_av_sigmaI/netI 0.0493
_diffrn_reflns_limit_h_max 10
_diffrn_reflns_limit_h_min -12
_diffrn_reflns_limit_k_max 11
_diffrn_reflns_limit_k_min -11
_diffrn_reflns_limit_l_max 28
_diffrn_reflns_limit_l_min -23
_diffrn_reflns_number 11411
_diffrn_reflns_theta_full 24.99
_diffrn_reflns_theta_max 24.99
_diffrn_reflns_theta_min 2.16
_exptl_absorpt_coefficient_mu 0.771
_exptl_absorpt_correction_T_max 0.851
_exptl_absorpt_correction_T_min 0.818
_exptl_absorpt_correction_type multi-scan
_exptl_absorpt_process_details 'SADABS; Bruker, 2000'
_exptl_crystal_colour purple
_exptl_crystal_density_diffrn 1.347
_exptl_crystal_density_method 'not measured'
_exptl_crystal_description block
_exptl_crystal_F_000 984
_exptl_crystal_size_max 0.26
_exptl_crystal_size_mid 0.24
_exptl_crystal_size_min 0.21
_refine_diff_density_max 1.139
_refine_diff_density_min -1.143
_refine_diff_density_rms 0.079
_refine_ls_extinction_method none
_refine_ls_goodness_of_fit_ref 1.064
_refine_ls_hydrogen_treatment constr
_refine_ls_matrix_type full
_refine_ls_number_parameters 287
_refine_ls_number_reflns 4166
_refine_ls_number_restraints 1
_refine_ls_restrained_S_all 1.070
_refine_ls_R_factor_all 0.0604
_refine_ls_R_factor_gt 0.0547
_refine_ls_shift/su_max 0.001
_refine_ls_shift/su_mean 0.000
_refine_ls_structure_factor_coef Fsqd
_refine_ls_weighting_details 'calc w=1/[\s^2^(Fo^2^)+(0.0817P)^2^+2.8016P] where P=(Fo^2^+2Fc^2^)/3'
_refine_ls_weighting_scheme calc
_refine_ls_wR_factor_gt 0.1546
_refine_ls_wR_factor_ref 0.1589
_reflns_number_gt 3635
_reflns_number_total 4166
_reflns_threshold_expression >2sigma(I)
_cod_data_source_file cg1001557_si_002.cif
_cod_data_source_block 4
_cod_depositor_comments
;
The following automatic conversions were performed:

'_symmetry_cell_setting' value 'Monoclinic' changed to 'monoclinic'
according to /home/saulius/struct/CIF-dictionaries/cif_core.dic
dictionary named 'cif_core.dic' version 2.4.2 from 2011-04-26.

Automatic conversion script
Id: cif_fix_values 1715 2011-07-08 13:25:40Z adriana 
;
_cod_original_cell_volume 2363.0(4)
_cod_original_sg_symbol_H-M 'P 2/c'
_cod_database_code 4501608

loop_
_symmetry_equiv_pos_as_xyz
'x, y, z'
'-x, y, -z+1/2'
'-x, -y, -z'
'x, -y, z-1/2'

loop_
_atom_site_label
_atom_site_type_symbol
_atom_site_fract_x
_atom_site_fract_y
_atom_site_fract_z
_atom_site_U_iso_or_equiv
_atom_site_adp_type
_atom_site_occupancy
_atom_site_symmetry_multiplicity
_atom_site_calc_flag
_atom_site_refinement_flags
C1 C 0.6879(3) 0.3190(4) 0.56931(15) 0.0412(9) Uani 1 1 d .
C2 C 0.8284(3) 0.2901(4) 0.58766(14) 0.0366(8) Uani 1 1 d .
C3 C 0.9217(4) 0.3834(4) 0.57164(17) 0.0462(9) Uani 1 1 d .
H3 H 0.8980 0.4603 0.5491 0.055 Uiso 1 1 calc R
C4 C 1.0505(4) 0.3625(5) 0.5891(2) 0.0560(11) Uani 1 1 d .
C5 C 1.0852(4) 0.2474(5) 0.62139(18) 0.0506(10) Uani 1 1 d .
H5 H 1.1718 0.2337 0.6332 0.061 Uiso 1 1 calc R
C6 C 0.9927(3) 0.1514(4) 0.63658(15) 0.0380(8) Uani 1 1 d .
C7 C 0.8629(3) 0.1751(4) 0.62026(15) 0.0374(8) Uani 1 1 d .
H7 H 0.7996 0.1132 0.6314 0.045 Uiso 1 1 calc R
C8 C 1.0327(4) 0.0270(4) 0.67248(18) 0.0467(10) Uani 1 1 d .
C9 C 0.6270(4) 0.6816(6) 0.5934(2) 0.0685(15) Uani 1 1 d .
H9 H 0.6976 0.6247 0.5865 0.082 Uiso 1 1 calc R
C10 C 0.6449(4) 0.7861(5) 0.6321(2) 0.0675(15) Uani 1 1 d .
H10 H 0.7265 0.8020 0.6495 0.081 Uiso 1 1 calc R
C11 C 0.5414(3) 0.8670(4) 0.64510(15) 0.0373(8) Uani 1 1 d .
C12 C 0.4252(3) 0.8466(4) 0.61499(15) 0.0393(8) Uani 1 1 d .
H12 H 0.3536 0.9033 0.6206 0.047 Uiso 1 1 calc R
C13 C 0.4182(3) 0.7397(4) 0.57625(15) 0.0407(9) Uani 1 1 d .
H13 H 0.3390 0.7256 0.5565 0.049 Uiso 1 1 calc R
C14 C 0.4560(3) 1.0453(4) 0.70052(14) 0.0340(8) Uani 1 1 d .
H14A H 0.3858 0.9830 0.7097 0.041 Uiso 1 1 calc R
H14B H 0.4249 1.1057 0.6701 0.041 Uiso 1 1 calc R
C15 C 0.5000 1.1355(5) 0.7500 0.0317(10) Uani 1 2 d S
C16 C 0.3856(4) 1.2274(4) 0.76477(14) 0.0366(8) Uani 1 1 d .
H16A H 0.3079 1.1701 0.7659 0.044 Uiso 1 1 calc R
H16B H 0.4037 1.2712 0.8005 0.044 Uiso 1 1 calc R
C17 C 0.2944(4) 1.4466(4) 0.73280(15) 0.0403(8) Uani 1 1 d .
C18 C 0.2166(4) 1.4558(4) 0.77670(17) 0.0496(10) Uani 1 1 d .
H18 H 0.2145 1.3831 0.8025 0.060 Uiso 1 1 calc R
C19 C 0.1430(5) 1.5754(5) 0.78077(17) 0.0533(11) Uani 1 1 d .
H19 H 0.0905 1.5815 0.8102 0.064 Uiso 1 1 calc R
C20 C 0.2188(4) 1.6741(4) 0.70451(18) 0.0520(11) Uani 1 1 d .
H20 H 0.2219 1.7498 0.6801 0.062 Uiso 1 1 calc R
C21 C 0.2943(5) 1.5580(5) 0.69659(19) 0.0578(12) Uani 1 1 d .
H21 H 0.3455 1.5544 0.6667 0.069 Uiso 1 1 calc R
Co1 Co 0.5000 0.5000 0.5000 0.0288(2) Uani 1 2 d S
Co2 Co 0.0000 1.83649(7) 0.7500 0.0343(2) Uani 1 2 d S
N1 N 0.5144(3) 0.6562(3) 0.56497(13) 0.0399(7) Uani 1 1 d .
N2 N 0.1410(3) 1.6840(3) 0.74554(13) 0.0420(7) Uani 1 1 d .
O1 O 0.6034(3) 0.2572(5) 0.59419(17) 0.0939(15) Uani 1 1 d .
O2 O 0.6673(2) 0.4071(3) 0.53198(9) 0.0345(6) Uani 1 1 d .
O3 O 0.9460(3) -0.0607(3) 0.68249(13) 0.0604(8) Uani 1 1 d .
O4 O 1.1431(4) 0.0152(4) 0.6915(2) 0.1085(18) Uani 1 1 d .
O5 O 1.1343(2) 0.4573(4) 0.57080(19) 0.0940(14) Uani 1 1 d .
H5A H 1.1719 0.4244 0.5382 0.141 Uiso 1 1 d RD
O6 O 0.3915(2) 0.3558(3) 0.54841(12) 0.0549(8) Uani 1 1 d .
H6D H 0.4444 0.2766 0.5607 0.082 Uiso 1 1 d R
H6A H 0.3618 0.4051 0.5797 0.082 Uiso 1 1 d R
O7 O 0.5634(2) 0.9638(3) 0.68547(11) 0.0440(7) Uani 1 1 d .
O8 O 0.3685(3) 1.3349(3) 0.72252(11) 0.0485(7) Uani 1 1 d .

loop_
_atom_site_aniso_label
_atom_site_aniso_U_11
_atom_site_aniso_U_22
_atom_site_aniso_U_33
_atom_site_aniso_U_23
_atom_site_aniso_U_13
_atom_site_aniso_U_12
C1 0.0349(19) 0.052(2) 0.0364(19) 0.0033(18) -0.0001(15) 0.0099(17)
C2 0.0325(18) 0.045(2) 0.0317(18) 0.0012(16) 0.0000(14) 0.0088(16)
C3 0.040(2) 0.045(2) 0.053(2) 0.0130(19) -0.0021(17) 0.0086(17)
C4 0.039(2) 0.050(3) 0.078(3) 0.018(2) -0.004(2) -0.0025(19)
C5 0.0312(19) 0.051(2) 0.067(3) 0.011(2) -0.0120(18) 0.0055(18)
C6 0.0359(19) 0.037(2) 0.0398(19) 0.0029(16) -0.0061(15) 0.0053(15)
C7 0.0351(18) 0.039(2) 0.0373(19) 0.0049(16) -0.0011(14) 0.0048(16)
C8 0.043(2) 0.035(2) 0.061(3) 0.0051(19) -0.0069(19) 0.0067(17)
C9 0.049(3) 0.073(3) 0.079(3) -0.040(3) -0.023(2) 0.028(2)
C10 0.046(2) 0.071(3) 0.082(3) -0.042(3) -0.025(2) 0.022(2)
C11 0.0377(19) 0.0327(19) 0.0406(19) -0.0087(15) -0.0042(15) 0.0024(15)
C12 0.0352(19) 0.042(2) 0.040(2) -0.0080(16) -0.0035(15) 0.0039(16)
C13 0.0338(19) 0.045(2) 0.042(2) -0.0063(17) -0.0053(15) 0.0036(16)
C14 0.0336(17) 0.0308(18) 0.0369(18) -0.0037(15) -0.0030(14) 0.0059(14)
C15 0.034(2) 0.026(2) 0.035(2) 0.000 -0.0003(19) 0.000
C16 0.050(2) 0.0280(18) 0.0319(18) 0.0044(14) 0.0041(15) 0.0093(16)
C17 0.050(2) 0.0308(19) 0.040(2) 0.0033(16) 0.0015(16) 0.0106(16)
C18 0.067(3) 0.040(2) 0.042(2) 0.0124(18) 0.0092(19) 0.019(2)
C19 0.072(3) 0.047(2) 0.043(2) 0.0090(19) 0.014(2) 0.020(2)
C20 0.057(3) 0.038(2) 0.062(3) 0.022(2) 0.013(2) 0.0131(19)
C21 0.072(3) 0.047(3) 0.058(3) 0.018(2) 0.025(2) 0.019(2)
Co1 0.0261(3) 0.0307(4) 0.0289(3) -0.0023(3) -0.0045(2) 0.0058(2)
Co2 0.0350(4) 0.0241(4) 0.0428(4) 0.000 -0.0051(3) 0.000
N1 0.0369(16) 0.0390(18) 0.0425(17) -0.0103(14) -0.0051(13) 0.0069(13)
N2 0.0492(18) 0.0316(16) 0.0446(18) 0.0019(14) -0.0002(14) 0.0098(14)
O1 0.0369(17) 0.134(4) 0.111(3) 0.081(3) 0.0087(18) 0.014(2)
O2 0.0334(12) 0.0365(13) 0.0324(12) 0.0021(11) -0.0069(10) 0.0094(10)
O3 0.0462(16) 0.061(2) 0.072(2) 0.0306(17) -0.0127(14) -0.0023(15)
O4 0.062(2) 0.067(2) 0.187(5) 0.058(3) -0.061(3) -0.0064(18)
O5 0.0451(19) 0.074(2) 0.163(4) 0.048(3) 0.008(2) -0.0070(17)
O6 0.0407(15) 0.064(2) 0.0606(18) 0.0080(15) 0.0076(13) 0.0031(14)
O7 0.0355(13) 0.0422(15) 0.0526(16) -0.0198(13) -0.0085(11) 0.0050(11)
O8 0.0685(18) 0.0370(15) 0.0414(14) 0.0090(12) 0.0129(13) 0.0220(13)

loop_
_atom_type_symbol
_atom_type_description
_atom_type_scat_dispersion_real
_atom_type_scat_dispersion_imag
_atom_type_scat_source
C C 0.0033 0.0016 'International Tables Vol C Tables 4.2.6.8 and 6.1.1.4'
H H 0.0000 0.0000 'International Tables Vol C Tables 4.2.6.8 and 6.1.1.4'
N N 0.0061 0.0033 'International Tables Vol C Tables 4.2.6.8 and 6.1.1.4'
O O 0.0106 0.0060 'International Tables Vol C Tables 4.2.6.8 and 6.1.1.4'
Co Co 0.3494 0.9721 'International Tables Vol C Tables 4.2.6.8 and 6.1.1.4'

loop_
_geom_angle_atom_site_label_1
_geom_angle_atom_site_label_2
_geom_angle_atom_site_label_3
_geom_angle
_geom_angle_site_symmetry_1
_geom_angle_site_symmetry_3
O2 C1 O1 125.5(3) . .
O2 C1 C2 116.7(3) . .
O1 C1 C2 117.7(3) . .
C7 C2 C3 120.3(3) . .
C7 C2 C1 121.1(3) . .
C3 C2 C1 118.5(3) . .
C2 C3 C4 119.9(4) . .
C2 C3 H3 120.0 . .
C4 C3 H3 120.0 . .
O5 C4 C5 124.5(4) . .
O5 C4 C3 115.6(4) . .
C5 C4 C3 119.8(4) . .
C4 C5 C6 120.7(3) . .
C4 C5 H5 119.7 . .
C6 C5 H5 119.7 . .
C5 C6 C7 119.3(3) . .
C5 C6 C8 119.8(3) . .
C7 C6 C8 120.8(3) . .
C2 C7 C6 119.9(4) . .
C2 C7 H7 120.1 . .
C6 C7 H7 120.1 . .
O4 C8 O3 122.3(4) . .
O4 C8 C6 120.6(4) . .
O3 C8 C6 117.0(3) . .
N1 C9 C10 123.9(4) . .
N1 C9 H9 118.0 . .
C10 C9 H9 118.0 . .
C9 C10 C11 119.4(4) . .
C9 C10 H10 120.3 . .
C11 C10 H10 120.3 . .
O7 C11 C10 116.7(3) . .
O7 C11 C12 125.4(3) . .
C10 C11 C12 117.8(3) . .
C11 C12 C13 118.0(3) . .
C11 C12 H12 121.0 . .
C13 C12 H12 121.0 . .
N1 C13 C12 125.2(3) . .
N1 C13 H13 117.4 . .
C12 C13 H13 117.4 . .
O7 C14 C15 108.1(2) . .
O7 C14 H14A 110.1 . .
C15 C14 H14A 110.1 . .
O7 C14 H14B 110.1 . .
C15 C14 H14B 110.1 . .
H14A C14 H14B 108.4 . .
C14 C15 C14 112.0(4) . 2_656
C14 C15 C16 108.00(19) . .
C14 C15 C16 108.91(18) 2_656 .
C14 C15 C16 108.91(19) . 2_656
C14 C15 C16 108.00(19) 2_656 2_656
C16 C15 C16 111.0(4) . 2_656
O8 C16 C15 106.7(3) . .
O8 C16 H16A 110.4 . .
C15 C16 H16A 110.4 . .
O8 C16 H16B 110.4 . .
C15 C16 H16B 110.4 . .
H16A C16 H16B 108.6 . .
O8 C17 C21 117.2(3) . .
O8 C17 C18 124.4(3) . .
C21 C17 C18 118.4(4) . .
C19 C18 C17 117.6(4) . .
C19 C18 H18 121.2 . .
C17 C18 H18 121.2 . .
N2 C19 C18 124.6(4) . .
N2 C19 H19 117.7 . .
C18 C19 H19 117.7 . .
N2 C20 C21 123.0(4) . .
N2 C20 H20 118.5 . .
C21 C20 H20 118.5 . .
C20 C21 C17 119.8(4) . .
C20 C21 H21 120.1 . .
C17 C21 H21 120.1 . .
O2 Co1 O2 180.000(1) . 3_666
O2 Co1 N1 90.11(10) . 3_666
O2 Co1 N1 89.89(10) 3_666 3_666
O2 Co1 N1 89.89(10) . .
O2 Co1 N1 90.11(10) 3_666 .
N1 Co1 N1 180.00(11) 3_666 .
O2 Co1 O6 91.08(9) . 3_666
O2 Co1 O6 88.92(9) 3_666 3_666
N1 Co1 O6 92.28(12) 3_666 3_666
N1 Co1 O6 87.72(12) . 3_666
O2 Co1 O6 88.92(9) . .
O2 Co1 O6 91.08(9) 3_666 .
N1 Co1 O6 87.72(12) 3_666 .
N1 Co1 O6 92.28(12) . .
O6 Co1 O6 180.0 3_666 .
O3 Co2 O3 120.7(2) 2_676 1_475
O3 Co2 N2 117.62(14) 2_676 2_556
O3 Co2 N2 103.18(13) 1_475 2_556
O3 Co2 N2 103.18(13) 2_676 .
O3 Co2 N2 117.62(14) 1_475 .
N2 Co2 N2 91.36(19) 2_556 .
C13 N1 C9 115.5(3) . .
C13 N1 Co1 123.2(2) . .
C9 N1 Co1 121.1(3) . .
C20 N2 C19 116.6(3) . .
C20 N2 Co2 123.9(3) . .
C19 N2 Co2 118.7(3) . .
C1 O2 Co1 131.7(2) . .
C8 O3 Co2 108.8(3) . 1_635
C4 O5 H5A 111.6 . .
Co1 O6 H6D 110.6 . .
Co1 O6 H6A 109.6 . .
H6D O6 H6A 109.5 . .
C11 O7 C14 117.3(3) . .
C17 O8 C16 117.5(3) . .

loop_
_geom_bond_atom_site_label_1
_geom_bond_atom_site_label_2
_geom_bond_distance
_geom_bond_site_symmetry_2
C1 O2 1.238(4) .
C1 O1 1.242(5) .
C1 C2 1.514(5) .
C2 C7 1.375(5) .
C2 C3 1.380(6) .
C3 C4 1.384(6) .
C3 H3 0.9300 .
C4 O5 1.341(5) .
C4 C5 1.371(6) .
C5 C6 1.385(6) .
C5 H5 0.9300 .
C6 C7 1.390(5) .
C6 C8 1.502(5) .
C7 H7 0.9300 .
C8 O4 1.207(5) .
C8 O3 1.254(5) .
C9 N1 1.334(5) .
C9 C10 1.366(6) .
C9 H9 0.9300 .
C10 C11 1.368(5) .
C10 H10 0.9300 .
C11 O7 1.348(4) .
C11 C12 1.377(5) .
C12 C13 1.378(5) .
C12 H12 0.9300 .
C13 N1 1.312(5) .
C13 H13 0.9300 .
C14 O7 1.419(4) .
C14 C15 1.517(4) .
C14 H14A 0.9700 .
C14 H14B 0.9700 .
C15 C14 1.517(4) 2_656
C15 C16 1.528(4) .
C15 C16 1.528(4) 2_656
C16 O8 1.445(4) .
C16 H16A 0.9700 .
C16 H16B 0.9700 .
C17 O8 1.335(4) .
C17 C21 1.369(5) .
C17 C18 1.385(6) .
C18 C19 1.366(6) .
C18 H18 0.9300 .
C19 N2 1.334(5) .
C19 H19 0.9300 .
C20 N2 1.328(5) .
C20 C21 1.364(6) .
C20 H20 0.9300 .
C21 H21 0.9300 .
Co1 O2 2.043(2) .
Co1 O2 2.043(2) 3_666
Co1 N1 2.157(3) 3_666
Co1 N1 2.157(3) .
Co1 O6 2.162(3) 3_666
Co1 O6 2.162(3) .
Co2 O3 1.955(3) 2_676
Co2 O3 1.955(3) 1_475
Co2 N2 2.054(3) 2_556
Co2 N2 2.054(3) .
O3 Co2 1.955(3) 1_635
O5 H5A 0.9600 .
O6 H6D 0.9600 .
O6 H6A 0.9600 .
